data_1544022
loop_
_publ_author_name
'Wang Jing-lin'
'Zhao Ya-qin'
'Yang Bin-sheng'

_publ_section_title
;
 Transition metal complexes of asymmetrical aroyl-hydrazone ligand:
 Syntheses, structures, DNA binding and cleavage studies
;
_journal_name_full 'Inorganica Chimica Acta'
_journal_page_first 484
_journal_page_last 496
_journal_paper_doi 10.1016/j.ica.2013.09.001
_journal_volume 409B
_journal_year 2014
_chemical_formula_sum 'C14 H13 N4 O6 V'
_chemical_formula_weight 384.22
_space_group_IT_number 2
_symmetry_cell_setting triclinic
_symmetry_space_group_name_Hall '-P 1'
_symmetry_space_group_name_H-M 'P -1'
_atom_sites_solution_hydrogens geom
_atom_sites_solution_primary direct
_atom_sites_solution_secondary difmap
_cell_angle_alpha 89.029(2)
_cell_angle_beta 70.6470(10)
_cell_angle_gamma 63.2440(10)
_cell_formula_units_Z 2
_cell_length_a 9.4462(12)
_cell_length_b 9.9937(14)
_cell_length_c 10.0415(16)
_cell_measurement_reflns_used 2157
_cell_measurement_temperature 298(2)
_cell_measurement_theta_max 27.664
_cell_measurement_theta_min 2.177
_cell_volume 788.7(2)
_computing_cell_refinement 'Bruker SMART'
_computing_data_collection 'Bruker SMART'
_computing_data_reduction 'Bruker SAINT'
_computing_molecular_graphics 'Bruker SHELXTL'
_computing_publication_material 'Bruker SHELXTL'
_computing_structure_refinement 'SHELXL-97 (Sheldrick, 1997)'
_computing_structure_solution 'SHELXS-97 (Sheldrick, 1990)'
_diffrn_ambient_temperature 298(2)
_diffrn_measured_fraction_theta_full 0.983
_diffrn_measured_fraction_theta_max 0.983
_diffrn_measurement_device_type 'CCD area detector'
_diffrn_measurement_method 'phi and omega scans'
_diffrn_radiation_monochromator graphite
_diffrn_radiation_source 'fine-focus sealed tube'
_diffrn_radiation_type MoK\a
_diffrn_radiation_wavelength 0.71073
_diffrn_reflns_av_R_equivalents 0.0125
_diffrn_reflns_av_sigmaI/netI 0.0278
_diffrn_reflns_limit_h_max 11
_diffrn_reflns_limit_h_min -6
_diffrn_reflns_limit_k_max 11
_diffrn_reflns_limit_k_min -11
_diffrn_reflns_limit_l_max 11
_diffrn_reflns_limit_l_min -10
_diffrn_reflns_number 4122
_diffrn_reflns_theta_full 25.04
_diffrn_reflns_theta_max 25.04
_diffrn_reflns_theta_min 2.18
_exptl_absorpt_coefficient_mu 0.670
_exptl_absorpt_correction_T_max 0.8557
_exptl_absorpt_correction_T_min 0.7661
_exptl_absorpt_correction_type multi-scan
_exptl_absorpt_process_details sadabs
_exptl_crystal_colour red
_exptl_crystal_density_diffrn 1.618
_exptl_crystal_density_method 'not measured'
_exptl_crystal_description block
_exptl_crystal_F_000 392
_exptl_crystal_size_max 0.42
_exptl_crystal_size_mid 0.39
_exptl_crystal_size_min 0.24
_refine_diff_density_max 0.364
_refine_diff_density_min -0.317
_refine_diff_density_rms 0.069
_refine_ls_extinction_method none
_refine_ls_goodness_of_fit_ref 1.081
_refine_ls_hydrogen_treatment constr
_refine_ls_matrix_type full
_refine_ls_number_parameters 228
_refine_ls_number_reflns 2742
_refine_ls_number_restraints 12
_refine_ls_restrained_S_all 1.094
_refine_ls_R_factor_all 0.0480
_refine_ls_R_factor_gt 0.0361
_refine_ls_shift/su_max 0.000
_refine_ls_shift/su_mean 0.000
_refine_ls_structure_factor_coef Fsqd
_refine_ls_weighting_details 'calc w=1/[\s^2^(Fo^2^)+(0.0423P)^2^+0.4436P] where P=(Fo^2^+2Fc^2^)/3'
_refine_ls_weighting_scheme calc
_refine_ls_wR_factor_gt 0.0872
_refine_ls_wR_factor_ref 0.0967
_reflns_number_gt 2238
_reflns_number_total 2742
_reflns_threshold_expression >2sigma(I)
_cod_data_source_file ICA-2014-409B-484-496-6.cif
_cod_data_source_block 090622b
_cod_depositor_comments
;
The following automatic conversions were performed:

'_symmetry_cell_setting' value 'Triclinic' changed to 'triclinic'
according to the built-in table from CIF Core dictionary named
'cif_core.dic' version 2.4.1 from 2010-06-29.

Automatic conversion script
Id: cif_fix_values 4624 2016-04-14 12:54:50Z antanas 

The following automatic conversions were performed:

'_journal_paper_doi' value
'http://dx.doi.org/10.1016/j.ica.2013.09.001' was changed to
'10.1016/j.ica.2013.09.001'.

Automatic conversion script
Id: cif_fix_values 6433 2018-09-21 13:16:33Z andrius 
;
_cod_original_sg_symbol_H-M P-1
_cod_database_code 1544022

loop_
_symmetry_equiv_pos_as_xyz
'x, y, z'
'-x, -y, -z'

loop_
_atom_site_label
_atom_site_type_symbol
_atom_site_fract_x
_atom_site_fract_y
_atom_site_fract_z
_atom_site_U_iso_or_equiv
_atom_site_adp_type
_atom_site_occupancy
_atom_site_symmetry_multiplicity
_atom_site_calc_flag
_atom_site_refinement_flags
_atom_site_disorder_assembly
_atom_site_disorder_group
V1 V 0.59191(5) 0.19972(5) 0.45440(5) 0.03593(16) Uani 1 1 d . . .
N1 N 0.3750(3) 0.4933(2) 0.3772(2) 0.0373(5) Uani 1 1 d . . .
N2 N 0.5412(2) 0.3737(2) 0.3307(2) 0.0331(5) Uani 1 1 d . . .
N3 N 0.0028(3) 0.6926(2) 0.5286(2) 0.0343(5) Uani 1 1 d . . .
N4 N -0.2993(3) 0.6907(3) 0.8531(3) 0.0499(6) Uani 1 1 d . . .
O1 O 0.3629(2) 0.3541(2) 0.56000(19) 0.0401(4) Uani 1 1 d . . .
O2 O -0.2871(3) 0.5951(3) 0.9318(3) 0.0825(8) Uani 1 1 d U . .
O3 O -0.4305(3) 0.8075(3) 0.8741(3) 0.0751(8) Uani 1 1 d U . .
O4 O 0.8127(2) 0.1619(2) 0.36497(19) 0.0402(4) Uani 1 1 d . . .
O5 O 0.6043(2) 0.1331(2) 0.6148(2) 0.0539(6) Uani 1 1 d . . .
O6 O 0.5756(3) 0.0832(2) 0.3645(2) 0.0535(5) Uani 1 1 d . . .
C1 C 0.2904(3) 0.4696(3) 0.4983(3) 0.0327(6) Uani 1 1 d . . .
C2 C 0.1092(3) 0.5665(3) 0.5738(3) 0.0315(5) Uani 1 1 d . . .
C3 C 0.0115(3) 0.5479(3) 0.7005(3) 0.0354(6) Uani 1 1 d . . .
H3 H 0.0483 0.4728 0.7553 0.043 Uiso 1 1 calc R . .
C4 C -0.1540(3) 0.6636(3) 0.7311(3) 0.0364(6) Uani 1 1 d . . .
C5 C -0.1558(3) 0.7514(3) 0.6245(3) 0.0374(6) Uani 1 1 d . . .
H5 H -0.2503 0.8364 0.6198 0.045 Uiso 1 1 calc R . .
C6 C 0.0508(4) 0.7582(3) 0.3999(3) 0.0457(7) Uani 1 1 d . . .
H6A H -0.0494 0.8404 0.3925 0.069 Uiso 1 1 calc R . .
H6B H 0.1067 0.6818 0.3171 0.069 Uiso 1 1 calc R . .
H6C H 0.1265 0.7954 0.4061 0.069 Uiso 1 1 calc R . .
C7 C 0.6440(3) 0.3759(3) 0.2091(3) 0.0377(6) Uani 1 1 d . . .
H7 H 0.6014 0.4534 0.1582 0.045 Uiso 1 1 calc R . .
C8 C 0.8198(3) 0.2658(3) 0.1483(3) 0.0369(6) Uani 1 1 d . . .
C9 C 0.8991(3) 0.1617(3) 0.2284(3) 0.0359(6) Uani 1 1 d . . .
C10 C 1.0720(3) 0.0598(3) 0.1675(3) 0.0477(7) Uani 1 1 d . . .
H10 H 1.1258 -0.0089 0.2205 0.057 Uiso 1 1 calc R . .
C11 C 1.1633(4) 0.0611(3) 0.0285(3) 0.0533(8) Uani 1 1 d . . .
H11 H 1.2782 -0.0086 -0.0121 0.064 Uiso 1 1 calc R . .
C12 C 1.0872(4) 0.1636(4) -0.0511(3) 0.0542(8) Uani 1 1 d . . .
H12 H 1.1507 0.1637 -0.1444 0.065 Uiso 1 1 calc R . .
C13 C 0.9172(4) 0.2657(3) 0.0080(3) 0.0490(7) Uani 1 1 d . . .
H13 H 0.8661 0.3355 -0.0455 0.059 Uiso 1 1 calc R . .
C14 C 0.5222(4) 0.1826(4) 0.7614(3) 0.0595(9) Uani 1 1 d . . .
H14A H 0.5738 0.2328 0.7933 0.089 Uiso 1 1 calc R . .
H14B H 0.5318 0.0972 0.8100 0.089 Uiso 1 1 calc R . .
H14C H 0.4042 0.2521 0.7821 0.089 Uiso 1 1 calc R . .

loop_
_atom_site_aniso_label
_atom_site_aniso_U_11
_atom_site_aniso_U_22
_atom_site_aniso_U_33
_atom_site_aniso_U_23
_atom_site_aniso_U_13
_atom_site_aniso_U_12
V1 0.0245(2) 0.0307(3) 0.0425(3) 0.00932(19) -0.00765(19) -0.00815(19)
N1 0.0233(11) 0.0334(12) 0.0411(12) 0.0081(9) -0.0059(9) -0.0059(9)
N2 0.0220(11) 0.0282(11) 0.0382(12) 0.0042(9) -0.0066(9) -0.0061(9)
N3 0.0275(11) 0.0318(11) 0.0374(12) 0.0051(9) -0.0100(9) -0.0102(9)
N4 0.0323(14) 0.0477(15) 0.0473(14) 0.0013(12) -0.0009(11) -0.0097(12)
O1 0.0262(9) 0.0381(10) 0.0414(10) 0.0124(8) -0.0073(8) -0.0069(8)
O2 0.0585(15) 0.0686(16) 0.0685(16) 0.0263(13) 0.0118(12) -0.0124(13)
O3 0.0309(12) 0.0753(17) 0.0659(15) 0.0082(12) 0.0028(11) 0.0044(12)
O4 0.0242(9) 0.0414(10) 0.0468(11) 0.0120(8) -0.0095(8) -0.0112(8)
O5 0.0341(11) 0.0536(12) 0.0470(12) 0.0198(10) -0.0067(9) -0.0045(9)
O6 0.0468(12) 0.0416(11) 0.0709(14) 0.0048(10) -0.0181(11) -0.0219(10)
C1 0.0264(13) 0.0292(13) 0.0376(14) 0.0030(11) -0.0098(11) -0.0103(11)
C2 0.0260(13) 0.0289(13) 0.0354(13) 0.0033(10) -0.0096(11) -0.0105(11)
C3 0.0301(14) 0.0303(13) 0.0384(14) 0.0046(11) -0.0102(11) -0.0096(11)
C4 0.0254(13) 0.0355(14) 0.0367(14) -0.0021(11) -0.0026(11) -0.0108(11)
C5 0.0256(13) 0.0300(13) 0.0446(15) -0.0002(11) -0.0108(12) -0.0045(11)
C6 0.0387(16) 0.0453(16) 0.0445(16) 0.0161(13) -0.0149(13) -0.0132(13)
C7 0.0328(14) 0.0337(14) 0.0373(14) 0.0062(11) -0.0079(12) -0.0114(12)
C8 0.0275(13) 0.0344(14) 0.0384(14) -0.0009(11) -0.0033(11) -0.0120(11)
C9 0.0277(13) 0.0316(13) 0.0451(15) 0.0018(11) -0.0070(12) -0.0155(11)
C10 0.0261(14) 0.0402(16) 0.067(2) 0.0068(14) -0.0118(14) -0.0107(12)
C11 0.0262(15) 0.0469(18) 0.065(2) -0.0088(15) 0.0024(14) -0.0117(13)
C12 0.0364(17) 0.061(2) 0.0441(17) -0.0054(15) 0.0047(14) -0.0187(16)
C13 0.0411(17) 0.0500(17) 0.0418(16) 0.0047(13) -0.0054(13) -0.0167(14)
C14 0.0444(18) 0.064(2) 0.0457(18) 0.0103(15) -0.0114(15) -0.0095(16)

loop_
_atom_type_symbol
_atom_type_description
_atom_type_scat_dispersion_real
_atom_type_scat_dispersion_imag
_atom_type_scat_source
C C 0.0033 0.0016 'International Tables Vol C Tables 4.2.6.8 and 6.1.1.4'
H H 0.0000 0.0000 'International Tables Vol C Tables 4.2.6.8 and 6.1.1.4'
O O 0.0106 0.0060 'International Tables Vol C Tables 4.2.6.8 and 6.1.1.4'
N N 0.0061 0.0033 'International Tables Vol C Tables 4.2.6.8 and 6.1.1.4'
V V 0.3005 0.5294 'International Tables Vol C Tables 4.2.6.8 and 6.1.1.4'

loop_
_geom_angle_atom_site_label_1
_geom_angle_atom_site_label_2
_geom_angle_atom_site_label_3
_geom_angle
_geom_angle_site_symmetry_1
_geom_angle_site_symmetry_3
O6 V1 O5 107.93(11) . .
O6 V1 O4 103.85(10) . .
O5 V1 O4 99.28(9) . .
O6 V1 O1 106.17(10) . .
O5 V1 O1 88.75(8) . .
O4 V1 O1 144.73(8) . .
O6 V1 N2 98.64(10) . .
O5 V1 N2 151.64(10) . .
O4 V1 N2 83.41(8) . .
O1 V1 N2 74.20(8) . .
C1 N1 N2 107.4(2) . .
C7 N2 N1 116.3(2) . .
C7 N2 V1 126.46(17) . .
N1 N2 V1 116.95(15) . .
C5 N3 C2 109.2(2) . .
C5 N3 C6 123.3(2) . .
C2 N3 C6 127.5(2) . .
O3 N4 O2 122.8(3) . .
O3 N4 C4 118.7(3) . .
O2 N4 C4 118.5(2) . .
C1 O1 V1 118.60(15) . .
C9 O4 V1 130.91(17) . .
C14 O5 V1 139.32(19) . .
N1 C1 O1 122.0(2) . .
N1 C1 C2 122.7(2) . .
O1 C1 C2 115.2(2) . .
C3 C2 N3 107.7(2) . .
C3 C2 C1 126.0(2) . .
N3 C2 C1 126.3(2) . .
C2 C3 C4 106.5(2) . .
C2 C3 H3 126.8 . .
C4 C3 H3 126.8 . .
C5 C4 C3 109.0(2) . .
C5 C4 N4 124.4(2) . .
C3 C4 N4 126.6(3) . .
N3 C5 C4 107.7(2) . .
N3 C5 H5 126.2 . .
C4 C5 H5 126.2 . .
N3 C6 H6A 109.5 . .
N3 C6 H6B 109.5 . .
H6A C6 H6B 109.5 . .
N3 C6 H6C 109.5 . .
H6A C6 H6C 109.5 . .
H6B C6 H6C 109.5 . .
N2 C7 C8 123.6(2) . .
N2 C7 H7 118.2 . .
C8 C7 H7 118.2 . .
C9 C8 C13 119.0(2) . .
C9 C8 C7 121.2(2) . .
C13 C8 C7 119.8(3) . .
O4 C9 C10 119.2(3) . .
O4 C9 C8 121.1(2) . .
C10 C9 C8 119.7(3) . .
C11 C10 C9 119.8(3) . .
C11 C10 H10 120.1 . .
C9 C10 H10 120.1 . .
C12 C11 C10 121.2(3) . .
C12 C11 H11 119.4 . .
C10 C11 H11 119.4 . .
C13 C12 C11 119.6(3) . .
C13 C12 H12 120.2 . .
C11 C12 H12 120.2 . .
C12 C13 C8 120.7(3) . .
C12 C13 H13 119.6 . .
C8 C13 H13 119.6 . .
O5 C14 H14A 109.5 . .
O5 C14 H14B 109.5 . .
H14A C14 H14B 109.5 . .
O5 C14 H14C 109.5 . .
H14A C14 H14C 109.5 . .
H14B C14 H14C 109.5 . .

loop_
_geom_bond_atom_site_label_1
_geom_bond_atom_site_label_2
_geom_bond_distance
_geom_bond_site_symmetry_2
V1 O6 1.576(2) .
V1 O5 1.752(2) .
V1 O4 1.8325(17) .
V1 O1 1.9272(17) .
V1 N2 2.090(2) .
N1 C1 1.300(3) .
N1 N2 1.398(3) .
N2 C7 1.291(3) .
N3 C5 1.337(3) .
N3 C2 1.395(3) .
N3 C6 1.468(3) .
N4 O3 1.215(3) .
N4 O2 1.220(3) .
N4 C4 1.421(3) .
O1 C1 1.316(3) .
O4 C9 1.343(3) .
O5 C14 1.392(3) .
C1 C2 1.454(3) .
C2 C3 1.369(4) .
C3 C4 1.394(3) .
C3 H3 0.9300 .
C4 C5 1.372(4) .
C5 H5 0.9300 .
C6 H6A 0.9600 .
C6 H6B 0.9600 .
C6 H6C 0.9600 .
C7 C8 1.431(3) .
C7 H7 0.9300 .
C8 C9 1.399(4) .
C8 C13 1.405(4) .
C9 C10 1.393(4) .
C10 C11 1.380(4) .
C10 H10 0.9300 .
C11 C12 1.376(4) .
C11 H11 0.9300 .
C12 C13 1.373(4) .
C12 H12 0.9300 .
C13 H13 0.9300 .
C14 H14A 0.9600 .
C14 H14B 0.9600 .
C14 H14C 0.9600 .

loop_
_geom_torsion_atom_site_label_1
_geom_torsion_atom_site_label_2
_geom_torsion_atom_site_label_3
_geom_torsion_atom_site_label_4
_geom_torsion
_geom_torsion_site_symmetry_1
_geom_torsion_site_symmetry_2
_geom_torsion_site_symmetry_3
_geom_torsion_site_symmetry_4
C1 N1 N2 C7 178.4(2) . . . .
C1 N1 N2 V1 4.0(3) . . . .
O6 V1 N2 C7 -75.9(2) . . . .
O5 V1 N2 C7 124.5(2) . . . .
O4 V1 N2 C7 27.2(2) . . . .
O1 V1 N2 C7 179.6(2) . . . .
O6 V1 N2 N1 97.82(18) . . . .
O5 V1 N2 N1 -61.8(3) . . . .
O4 V1 N2 N1 -159.11(18) . . . .
O1 V1 N2 N1 -6.64(16) . . . .
O6 V1 O1 C1 -86.5(2) . . . .
O5 V1 O1 C1 165.17(19) . . . .
O4 V1 O1 C1 60.8(2) . . . .
N2 V1 O1 C1 8.11(18) . . . .
O6 V1 O4 C9 55.8(2) . . . .
O5 V1 O4 C9 167.0(2) . . . .
O1 V1 O4 C9 -91.8(2) . . . .
N2 V1 O4 C9 -41.5(2) . . . .
O6 V1 O5 C14 -125.1(3) . . . .
O4 V1 O5 C14 127.0(3) . . . .
O1 V1 O5 C14 -18.5(3) . . . .
N2 V1 O5 C14 33.7(4) . . . .
N2 N1 C1 O1 3.0(3) . . . .
N2 N1 C1 C2 -175.8(2) . . . .
V1 O1 C1 N1 -9.4(3) . . . .
V1 O1 C1 C2 169.54(16) . . . .
C5 N3 C2 C3 0.4(3) . . . .
C6 N3 C2 C3 178.7(2) . . . .
C5 N3 C2 C1 178.9(2) . . . .
C6 N3 C2 C1 -2.7(4) . . . .
N1 C1 C2 C3 179.3(2) . . . .
O1 C1 C2 C3 0.4(4) . . . .
N1 C1 C2 N3 1.0(4) . . . .
O1 C1 C2 N3 -177.9(2) . . . .
N3 C2 C3 C4 0.0(3) . . . .
C1 C2 C3 C4 -178.6(2) . . . .
C2 C3 C4 C5 -0.3(3) . . . .
C2 C3 C4 N4 -179.3(2) . . . .
O3 N4 C4 C5 -8.4(4) . . . .
O2 N4 C4 C5 171.1(3) . . . .
O3 N4 C4 C3 170.5(3) . . . .
O2 N4 C4 C3 -10.0(4) . . . .
C2 N3 C5 C4 -0.6(3) . . . .
C6 N3 C5 C4 -179.0(2) . . . .
C3 C4 C5 N3 0.6(3) . . . .
N4 C4 C5 N3 179.6(2) . . . .
N1 N2 C7 C8 177.5(2) . . . .
V1 N2 C7 C8 -8.7(4) . . . .
N2 C7 C8 C9 -10.8(4) . . . .
N2 C7 C8 C13 172.1(3) . . . .
V1 O4 C9 C10 -146.3(2) . . . .
V1 O4 C9 C8 36.2(3) . . . .
C13 C8 C9 O4 177.1(2) . . . .
C7 C8 C9 O4 0.0(4) . . . .
C13 C8 C9 C10 -0.4(4) . . . .
C7 C8 C9 C10 -177.6(2) . . . .
O4 C9 C10 C11 -178.3(2) . . . .
C8 C9 C10 C11 -0.7(4) . . . .
C9 C10 C11 C12 1.3(5) . . . .
C10 C11 C12 C13 -0.6(5) . . . .
C11 C12 C13 C8 -0.6(5) . . . .
C9 C8 C13 C12 1.1(4) . . . .
C7 C8 C13 C12 178.2(3) . . . .
